data_7202973
loop_
_publ_author_name
'Broker, Grant A.'
'Tiekink, Edward R. T.'

_publ_section_title
;
 Co-crystal formation between 2,2&#x2032;-dithiodibenzoic acid and each
 of 4,4&#x2032;-bipyridine, trans-1,2-bis(4-pyridyl)ethene and
 1,2-bis(4-pyridyl)ethane
;
_journal_issue 11
_journal_name_full CrystEngComm
_journal_page_first 1096
_journal_paper_doi 10.1039/b707690h
_journal_volume 9
_journal_year 2007
_chemical_formula_moiety 'C26 H26 N2 O6 S2'
_chemical_formula_sum 'C26 H26 N2 O6 S2'
_chemical_formula_weight 526.61
_chemical_name_systematic
;
?
;
_space_group_IT_number 2
_symmetry_cell_setting triclinic
_symmetry_space_group_name_Hall '-P 1'
_symmetry_space_group_name_H-M 'P -1'
_atom_sites_solution_hydrogens geom
_atom_sites_solution_primary direct
_atom_sites_solution_secondary difmap
_audit_creation_method SHELXL-97
_cell_angle_alpha 88.56(3)
_cell_angle_beta 81.33(3)
_cell_angle_gamma 74.86(3)
_cell_formula_units_Z 2
_cell_length_a 7.5501(15)
_cell_length_b 9.0077(18)
_cell_length_c 18.787(4)
_cell_measurement_reflns_used 4221
_cell_measurement_temperature 173(2)
_cell_measurement_theta_max 30.5
_cell_measurement_theta_min 3.2
_cell_volume 1219.1(5)
_computing_cell_refinement CrystalClear
_computing_data_collection 'CrystalClear (Rigaku, 2005)'
_computing_data_reduction CrystalClear
_computing_molecular_graphics 'ORTEPII (Johnson, 1976) & DIAMOND (Crystal Impact, 2006)'
_computing_publication_material SHELXL97
_computing_structure_refinement 'SHELXL97 (Sheldrick, 1997)'
_computing_structure_solution 'SHELXS97 (Sheldrick, 1997)'
_diffrn_ambient_temperature 173(2)
_diffrn_measured_fraction_theta_full 0.997
_diffrn_measured_fraction_theta_max 0.997
_diffrn_measurement_device_type AFC12\K/SATURN724
_diffrn_measurement_method \w
_diffrn_radiation_monochromator graphite
_diffrn_radiation_source 'fine-focus sealed tube'
_diffrn_radiation_type MoK\a
_diffrn_radiation_wavelength 0.71070
_diffrn_reflns_av_R_equivalents 0.031
_diffrn_reflns_av_sigmaI/netI 0.020
_diffrn_reflns_limit_h_max 9
_diffrn_reflns_limit_h_min -8
_diffrn_reflns_limit_k_max 11
_diffrn_reflns_limit_k_min -10
_diffrn_reflns_limit_l_max 23
_diffrn_reflns_limit_l_min -23
_diffrn_reflns_number 24047
_diffrn_reflns_theta_full 26.5
_diffrn_reflns_theta_max 26.5
_diffrn_reflns_theta_min 3.2
_diffrn_standards_decay_% '< 1'
_diffrn_standards_interval_count 0
_diffrn_standards_number 0
_exptl_absorpt_coefficient_mu 0.265
_exptl_absorpt_correction_T_max 1
_exptl_absorpt_correction_T_min 0.933
_exptl_absorpt_correction_type multi-scan
_exptl_absorpt_process_details 'ABSCOR (Higashi, 1995)'
_exptl_crystal_colour colorless
_exptl_crystal_density_diffrn 1.435
_exptl_crystal_density_method 'not measured'
_exptl_crystal_description fragment
_exptl_crystal_F_000 552
_exptl_crystal_size_max 0.35
_exptl_crystal_size_mid 0.35
_exptl_crystal_size_min 0.18
_refine_diff_density_max 0.31
_refine_diff_density_min -0.22
_refine_diff_density_rms 0.044
_refine_ls_extinction_method none
_refine_ls_goodness_of_fit_ref 1.08
_refine_ls_hydrogen_treatment constr
_refine_ls_matrix_type full
_refine_ls_number_parameters 343
_refine_ls_number_reflns 5052
_refine_ls_number_restraints 8
_refine_ls_restrained_S_all 1.08
_refine_ls_R_factor_all 0.036
_refine_ls_R_factor_gt 0.034
_refine_ls_shift/su_max 0.001
_refine_ls_shift/su_mean 0.000
_refine_ls_structure_factor_coef Fsqd
_refine_ls_weighting_details 'calc w=1/[\s^2^(Fo^2^)+(0.0387P)^2^+0.5839P] where P=(Fo^2^+2Fc^2^)/3'
_refine_ls_weighting_scheme calc
_refine_ls_wR_factor_gt 0.086
_refine_ls_wR_factor_ref 0.087
_reflns_number_gt 4904
_reflns_number_total 5052
_reflns_threshold_expression I>2\s(I)
_cod_data_source_file b707690h.txt
_cod_data_source_block (HO2C)C6H4SSC6H4(CO2H).{1,2-bis(pyridine)ethane}.2H2O(4)
_cod_original_cell_volume 1219.1(4)
_cod_original_sg_symbol_H-M P-1
_cod_database_code 7202973

loop_
_symmetry_equiv_pos_as_xyz
'x, y, z'
'-x, -y, -z'

loop_
_atom_site_label
_atom_site_type_symbol
_atom_site_fract_x
_atom_site_fract_y
_atom_site_fract_z
_atom_site_U_iso_or_equiv
_atom_site_adp_type
_atom_site_occupancy
_atom_site_symmetry_multiplicity
_atom_site_calc_flag
_atom_site_refinement_flags
_atom_site_disorder_assembly
_atom_site_disorder_group
S1 S 0.31381(5) 0.85428(4) 0.681687(18) 0.02521(10) Uani 1 1 d . . .
S2 S 0.31673(5) 0.96208(4) 0.776491(18) 0.02399(10) Uani 1 1 d . . .
O1 O 0.47086(17) 0.72652(18) 0.45161(6) 0.0452(3) Uani 1 1 d D . .
H1O H 0.395(3) 0.692(3) 0.4329(12) 0.068 Uiso 1 1 d D . .
O2 O 0.28465(16) 0.73455(15) 0.55674(6) 0.0364(3) Uani 1 1 d . . .
O3 O 0.24266(16) 0.98644(12) 1.00769(6) 0.0331(3) Uani 1 1 d . . .
O4 O 0.29669(15) 1.11084(11) 0.90562(6) 0.0287(2) Uani 1 1 d . . .
O5 O 0.10254(16) 0.78245(13) 1.09566(6) 0.0351(3) Uani 1 1 d D . .
H1W H 0.142(2) 0.835(2) 1.0625(8) 0.053 Uiso 1 1 d D . .
H2W H -0.01396(19) 0.809(2) 1.1038(11) 0.053 Uiso 1 1 d D . .
O6 O 0.65912(16) 1.12353(14) 0.81733(7) 0.0381(3) Uani 1 1 d D . .
H3W H 0.724(2) 1.156(3) 0.8428(8) 0.057 Uiso 1 1 d D . .
H4W H 0.5577(14) 1.122(3) 0.8424(8) 0.057 Uiso 1 1 d D . .
N1 N 0.23323(19) 0.63540(16) 0.38642(7) 0.0327(3) Uani 1 1 d . . .
N2 N 0.05590(17) 0.22683(14) 0.08878(7) 0.0277(3) Uani 1 1 d D . .
H2N H 0.123(2) 0.1508(15) 0.0599(8) 0.042 Uiso 1 1 d D . .
C1 C 0.1353(2) 0.5381(2) 0.41429(9) 0.0350(4) Uani 1 1 d . . .
H1 H 0.1725 0.4798 0.4548 0.042 Uiso 1 1 calc R . .
C2 C -0.0170(2) 0.51805(18) 0.38719(8) 0.0315(3) Uani 1 1 d . . .
H2 H -0.0803 0.4457 0.4083 0.038 Uiso 1 1 calc R . .
C3 C -0.0774(2) 0.60431(16) 0.32875(8) 0.0254(3) Uani 1 1 d . . .
C4 C 0.0278(2) 0.70227(18) 0.29830(8) 0.0295(3) Uani 1 1 d . . .
H4 H -0.0051 0.7609 0.2573 0.035 Uiso 1 1 calc R . .
C5 C 0.1807(2) 0.71373(19) 0.32818(9) 0.0329(3) Uani 1 1 d . . .
H5 H 0.2517 0.7802 0.3064 0.039 Uiso 1 1 calc R . .
C6 C -0.2565(2) 0.59725(19) 0.30403(8) 0.0305(3) Uani 1 1 d . . .
H6A H -0.3574 0.6826 0.3278 0.037 Uiso 1 1 calc R . .
H6B H -0.2847 0.4999 0.3211 0.037 Uiso 1 1 calc R . .
C7 C -0.2607(2) 0.60656(17) 0.22300(8) 0.0274(3) Uani 1 1 d . . .
H7A H -0.3910 0.6229 0.2150 0.033 Uiso 1 1 calc R . .
H7B H -0.2203 0.6986 0.2052 0.033 Uiso 1 1 calc R . .
C8 C -0.14417(19) 0.47043(16) 0.17771(8) 0.0226(3) Uani 1 1 d . . .
C9 C -0.0338(2) 0.33944(16) 0.20520(8) 0.0242(3) Uani 1 1 d . . .
H9 H -0.0270 0.3331 0.2553 0.029 Uiso 1 1 calc R . .
C10 C 0.0658(2) 0.21876(17) 0.15953(8) 0.0267(3) Uani 1 1 d . . .
H10 H 0.1416 0.1297 0.1783 0.032 Uiso 1 1 calc R . .
C11 C -0.0486(2) 0.35142(18) 0.06022(8) 0.0299(3) Uani 1 1 d . . .
H11 H -0.0534 0.3542 0.0099 0.036 Uiso 1 1 calc R . .
C12 C -0.1483(2) 0.47434(17) 0.10325(8) 0.0270(3) Uani 1 1 d . . .
H12 H -0.2206 0.5627 0.0826 0.032 Uiso 1 1 calc R . .
C13 C 0.4229(2) 0.75751(18) 0.52095(8) 0.0266(3) Uani 1 1 d . . .
C14 C 0.55749(19) 0.82037(16) 0.55302(8) 0.0239(3) Uani 1 1 d . . .
C15 C 0.52746(19) 0.86214(16) 0.62648(8) 0.0228(3) Uani 1 1 d . . .
C16 C 0.6664(2) 0.90755(18) 0.65510(9) 0.0291(3) Uani 1 1 d . . .
H16 H 0.6479 0.9363 0.7045 0.035 Uiso 1 1 calc R . .
C17 C 0.8312(2) 0.91066(19) 0.61145(10) 0.0335(3) Uani 1 1 d . . .
H17 H 0.9261 0.9384 0.6317 0.040 Uiso 1 1 calc R . .
C18 C 0.8590(2) 0.87388(19) 0.53864(9) 0.0331(3) Uani 1 1 d . . .
H18 H 0.9712 0.8783 0.5091 0.040 Uiso 1 1 calc R . .
C19 C 0.7220(2) 0.83076(18) 0.50948(8) 0.0290(3) Uani 1 1 d . . .
H19 H 0.7393 0.8079 0.4594 0.035 Uiso 1 1 calc R . .
C20 C 0.43440(18) 0.81333(15) 0.83119(7) 0.0206(3) Uani 1 1 d . . .
C21 C 0.41897(18) 0.83954(15) 0.90591(7) 0.0205(3) Uani 1 1 d . . .
C22 C 0.50477(19) 0.72125(16) 0.94868(8) 0.0243(3) Uani 1 1 d . . .
H22 H 0.4929 0.7379 0.9991 0.029 Uiso 1 1 calc R . .
C23 C 0.6072(2) 0.57973(16) 0.91862(8) 0.0260(3) Uani 1 1 d . . .
H23 H 0.6657 0.5005 0.9482 0.031 Uiso 1 1 calc R . .
C24 C 0.6232(2) 0.55536(16) 0.84493(8) 0.0262(3) Uani 1 1 d . . .
H24 H 0.6934 0.4589 0.8241 0.031 Uiso 1 1 calc R . .
C25 C 0.5375(2) 0.67064(16) 0.80136(8) 0.0243(3) Uani 1 1 d . . .
H25 H 0.5490 0.6523 0.7511 0.029 Uiso 1 1 calc R . .
C26 C 0.31176(19) 0.99110(16) 0.94189(7) 0.0226(3) Uani 1 1 d . . .

loop_
_atom_site_aniso_label
_atom_site_aniso_U_11
_atom_site_aniso_U_22
_atom_site_aniso_U_33
_atom_site_aniso_U_23
_atom_site_aniso_U_13
_atom_site_aniso_U_12
S1 0.02283(18) 0.0350(2) 0.01926(17) -0.00187(14) -0.00256(13) -0.01019(14)
S2 0.02724(18) 0.02248(18) 0.02011(17) -0.00086(13) -0.00462(13) -0.00202(13)
O1 0.0382(7) 0.0797(10) 0.0236(6) -0.0155(6) 0.0014(5) -0.0274(7)
O2 0.0306(6) 0.0578(8) 0.0266(6) -0.0050(5) -0.0026(5) -0.0223(5)
O3 0.0448(7) 0.0254(5) 0.0224(5) -0.0045(4) 0.0071(5) -0.0038(5)
O4 0.0364(6) 0.0200(5) 0.0257(5) -0.0006(4) -0.0024(4) -0.0016(4)
O5 0.0343(6) 0.0340(6) 0.0356(6) 0.0050(5) -0.0059(5) -0.0062(5)
O6 0.0359(6) 0.0413(7) 0.0390(7) 0.0032(5) -0.0083(5) -0.0120(5)
N1 0.0340(7) 0.0401(8) 0.0249(6) -0.0049(5) -0.0058(5) -0.0099(6)
N2 0.0275(6) 0.0245(6) 0.0292(7) -0.0085(5) 0.0032(5) -0.0068(5)
C1 0.0403(9) 0.0372(9) 0.0248(8) 0.0048(6) -0.0057(7) -0.0052(7)
C2 0.0385(8) 0.0292(8) 0.0263(8) 0.0016(6) -0.0003(6) -0.0108(6)
C3 0.0289(7) 0.0250(7) 0.0202(7) -0.0078(5) 0.0015(6) -0.0057(6)
C4 0.0368(8) 0.0302(8) 0.0226(7) 0.0019(6) -0.0055(6) -0.0101(6)
C5 0.0397(9) 0.0333(8) 0.0288(8) -0.0011(6) -0.0039(7) -0.0155(7)
C6 0.0276(8) 0.0341(8) 0.0281(8) -0.0100(6) 0.0017(6) -0.0077(6)
C7 0.0246(7) 0.0248(7) 0.0305(8) -0.0069(6) -0.0056(6) -0.0010(6)
C8 0.0198(6) 0.0233(7) 0.0257(7) -0.0037(5) -0.0023(5) -0.0077(5)
C9 0.0253(7) 0.0254(7) 0.0223(7) -0.0014(5) -0.0040(5) -0.0069(6)
C10 0.0251(7) 0.0224(7) 0.0319(8) -0.0008(6) -0.0035(6) -0.0054(5)
C11 0.0343(8) 0.0331(8) 0.0235(7) -0.0027(6) -0.0037(6) -0.0113(6)
C12 0.0286(7) 0.0260(7) 0.0263(7) 0.0004(6) -0.0065(6) -0.0057(6)
C13 0.0240(7) 0.0330(8) 0.0220(7) -0.0023(6) -0.0043(6) -0.0055(6)
C14 0.0230(7) 0.0244(7) 0.0238(7) 0.0008(5) -0.0033(5) -0.0053(5)
C15 0.0211(6) 0.0228(7) 0.0244(7) 0.0012(5) -0.0030(5) -0.0057(5)
C16 0.0286(7) 0.0322(8) 0.0290(8) -0.0011(6) -0.0076(6) -0.0105(6)
C17 0.0245(7) 0.0342(8) 0.0455(9) -0.0023(7) -0.0077(7) -0.0126(6)
C18 0.0247(7) 0.0322(8) 0.0419(9) -0.0002(7) 0.0033(6) -0.0113(6)
C19 0.0276(7) 0.0308(8) 0.0267(7) -0.0013(6) 0.0011(6) -0.0069(6)
C20 0.0197(6) 0.0204(6) 0.0217(7) -0.0007(5) -0.0021(5) -0.0056(5)
C21 0.0193(6) 0.0195(6) 0.0217(7) -0.0020(5) -0.0009(5) -0.0046(5)
C22 0.0251(7) 0.0258(7) 0.0213(7) 0.0006(5) -0.0032(5) -0.0058(6)
C23 0.0238(7) 0.0218(7) 0.0307(8) 0.0040(6) -0.0044(6) -0.0028(5)
C24 0.0232(7) 0.0196(7) 0.0328(8) -0.0046(6) 0.0001(6) -0.0023(5)
C25 0.0252(7) 0.0237(7) 0.0228(7) -0.0049(5) -0.0002(5) -0.0055(5)
C26 0.0223(7) 0.0229(7) 0.0215(7) -0.0043(5) -0.0022(5) -0.0043(5)

loop_
_atom_type_symbol
_atom_type_description
_atom_type_scat_dispersion_real
_atom_type_scat_dispersion_imag
_atom_type_scat_source
C C 0.0033 0.0016 'International Tables Vol C Tables 4.2.6.8 and 6.1.1.4'
H H 0.0000 0.0000 'International Tables Vol C Tables 4.2.6.8 and 6.1.1.4'
N N 0.0061 0.0033 'International Tables Vol C Tables 4.2.6.8 and 6.1.1.4'
O O 0.0106 0.0060 'International Tables Vol C Tables 4.2.6.8 and 6.1.1.4'
S S 0.1246 0.1234 'International Tables Vol C Tables 4.2.6.8 and 6.1.1.4'

loop_
_geom_angle_atom_site_label_1
_geom_angle_atom_site_label_2
_geom_angle_atom_site_label_3
_geom_angle
_geom_angle_site_symmetry_1
_geom_angle_site_symmetry_3
_geom_angle_publ_flag
C15 S1 S2 104.50(6) . . ?
C20 S2 S1 105.29(5) . . ?
C13 O1 H1O 114.4(17) . . ?
H1W O5 H2W 110.4(11) . . ?
H3W O6 H4W 109.0(11) . . ?
C1 N1 C5 117.20(14) . . ?
C10 N2 C11 121.53(13) . . ?
C10 N2 H2N 119.6(13) . . ?
C11 N2 H2N 118.8(13) . . ?
N1 C1 C2 123.37(15) . . ?
N1 C1 H1 118.3 . . ?
C2 C1 H1 118.3 . . ?
C1 C2 C3 119.69(15) . . ?
C1 C2 H2 120.2 . . ?
C3 C2 H2 120.2 . . ?
C2 C3 C4 116.96(14) . . ?
C2 C3 C6 120.20(14) . . ?
C4 C3 C6 122.72(14) . . ?
C5 C4 C3 119.60(14) . . ?
C5 C4 H4 120.2 . . ?
C3 C4 H4 120.2 . . ?
N1 C5 C4 123.08(15) . . ?
N1 C5 H5 118.5 . . ?
C4 C5 H5 118.5 . . ?
C3 C6 C7 116.47(13) . . ?
C3 C6 H6A 108.2 . . ?
C7 C6 H6A 108.2 . . ?
C3 C6 H6B 108.2 . . ?
C7 C6 H6B 108.2 . . ?
H6A C6 H6B 107.3 . . ?
C8 C7 C6 116.95(13) . . ?
C8 C7 H7A 108.1 . . ?
C6 C7 H7A 108.1 . . ?
C8 C7 H7B 108.1 . . ?
C6 C7 H7B 108.1 . . ?
H7A C7 H7B 107.3 . . ?
C9 C8 C12 117.72(13) . . ?
C9 C8 C7 124.05(13) . . ?
C12 C8 C7 118.22(13) . . ?
C10 C9 C8 119.93(14) . . ?
C10 C9 H9 120.0 . . ?
C8 C9 H9 120.0 . . ?
N2 C10 C9 120.28(14) . . ?
N2 C10 H10 119.9 . . ?
C9 C10 H10 119.9 . . ?
N2 C11 C12 120.26(14) . . ?
N2 C11 H11 119.9 . . ?
C12 C11 H11 119.9 . . ?
C11 C12 C8 120.27(14) . . ?
C11 C12 H12 119.9 . . ?
C8 C12 H12 119.9 . . ?
O2 C13 O1 124.09(14) . . ?
O2 C13 C14 122.29(13) . . ?
O1 C13 C14 113.60(13) . . ?
C19 C14 C15 119.60(13) . . ?
C19 C14 C13 118.83(13) . . ?
C15 C14 C13 121.49(13) . . ?
C16 C15 C14 118.98(13) . . ?
C16 C15 S1 121.40(11) . . ?
C14 C15 S1 119.63(11) . . ?
C17 C16 C15 120.21(15) . . ?
C17 C16 H16 119.9 . . ?
C15 C16 H16 119.9 . . ?
C18 C17 C16 120.93(14) . . ?
C18 C17 H17 119.5 . . ?
C16 C17 H17 119.5 . . ?
C19 C18 C17 119.44(14) . . ?
C19 C18 H18 120.3 . . ?
C17 C18 H18 120.3 . . ?
C18 C19 C14 120.74(14) . . ?
C18 C19 H19 119.6 . . ?
C14 C19 H19 119.6 . . ?
C25 C20 C21 119.37(13) . . ?
C25 C20 S2 121.14(11) . . ?
C21 C20 S2 119.47(10) . . ?
C22 C21 C20 119.23(13) . . ?
C22 C21 C26 118.34(12) . . ?
C20 C21 C26 122.43(12) . . ?
C23 C22 C21 121.07(13) . . ?
C23 C22 H22 119.5 . . ?
C21 C22 H22 119.5 . . ?
C24 C23 C22 119.34(13) . . ?
C24 C23 H23 120.3 . . ?
C22 C23 H23 120.3 . . ?
C23 C24 C25 120.67(13) . . ?
C23 C24 H24 119.7 . . ?
C25 C24 H24 119.7 . . ?
C24 C25 C20 120.31(13) . . ?
C24 C25 H25 119.8 . . ?
C20 C25 H25 119.8 . . ?
O4 C26 O3 124.81(13) . . ?
O4 C26 C21 118.53(12) . . ?
O3 C26 C21 116.66(12) . . ?

loop_
_geom_bond_atom_site_label_1
_geom_bond_atom_site_label_2
_geom_bond_distance
_geom_bond_site_symmetry_2
_geom_bond_publ_flag
S1 C15 1.7984(15) . ?
S1 S2 2.0556(8) . ?
S2 C20 1.7958(15) . ?
O1 C13 1.3151(19) . ?
O1 H1O 0.8400(2) . ?
O2 C13 1.2157(19) . ?
O3 C26 1.2713(18) . ?
O4 C26 1.2502(18) . ?
O5 H1W 0.8400(3) . ?
O5 H2W 0.8400(3) . ?
O6 H3W 0.8400(2) . ?
O6 H4W 0.8400(3) . ?
N1 C1 1.337(2) . ?
N1 C5 1.341(2) . ?
N2 C10 1.342(2) . ?
N2 C11 1.344(2) . ?
N2 H2N 0.8800(4) . ?
C1 C2 1.379(2) . ?
C1 H1 0.9500 . ?
C2 C3 1.393(2) . ?
C2 H2 0.9500 . ?
C3 C4 1.393(2) . ?
C3 C6 1.512(2) . ?
C4 C5 1.385(2) . ?
C4 H4 0.9500 . ?
C5 H5 0.9500 . ?
C6 C7 1.527(2) . ?
C6 H6A 0.9900 . ?
C6 H6B 0.9900 . ?
C7 C8 1.505(2) . ?
C7 H7A 0.9900 . ?
C7 H7B 0.9900 . ?
C8 C9 1.392(2) . ?
C8 C12 1.403(2) . ?
C9 C10 1.382(2) . ?
C9 H9 0.9500 . ?
C10 H10 0.9500 . ?
C11 C12 1.368(2) . ?
C11 H11 0.9500 . ?
C12 H12 0.9500 . ?
C13 C14 1.490(2) . ?
C14 C19 1.404(2) . ?
C14 C15 1.409(2) . ?
C15 C16 1.401(2) . ?
C16 C17 1.389(2) . ?
C16 H16 0.9500 . ?
C17 C18 1.387(2) . ?
C17 H17 0.9500 . ?
C18 C19 1.383(2) . ?
C18 H18 0.9500 . ?
C19 H19 0.9500 . ?
C20 C25 1.398(2) . ?
C20 C21 1.4116(19) . ?
C21 C22 1.398(2) . ?
C21 C26 1.5101(19) . ?
C22 C23 1.390(2) . ?
C22 H22 0.9500 . ?
C23 C24 1.389(2) . ?
C23 H23 0.9500 . ?
C24 C25 1.390(2) . ?
C24 H24 0.9500 . ?
C25 H25 0.9500 . ?

loop_
_geom_torsion_atom_site_label_1
_geom_torsion_atom_site_label_2
_geom_torsion_atom_site_label_3
_geom_torsion_atom_site_label_4
_geom_torsion
_geom_torsion_site_symmetry_1
_geom_torsion_site_symmetry_2
_geom_torsion_site_symmetry_3
_geom_torsion_site_symmetry_4
_geom_torsion_publ_flag
C15 S1 S2 C20 -88.38(7) . . . . ?
C5 N1 C1 C2 -1.5(2) . . . . ?
N1 C1 C2 C3 -1.4(3) . . . . ?
C1 C2 C3 C4 3.2(2) . . . . ?
C1 C2 C3 C6 -172.84(14) . . . . ?
C2 C3 C4 C5 -2.2(2) . . . . ?
C6 C3 C4 C5 173.73(14) . . . . ?
C1 N1 C5 C4 2.6(2) . . . . ?
C3 C4 C5 N1 -0.7(2) . . . . ?
C2 C3 C6 C7 -144.23(14) . . . . ?
C4 C3 C6 C7 40.0(2) . . . . ?
C3 C6 C7 C8 69.70(18) . . . . ?
C6 C7 C8 C9 -0.5(2) . . . . ?
C6 C7 C8 C12 178.67(13) . . . . ?
C12 C8 C9 C10 -0.4(2) . . . . ?
C7 C8 C9 C10 178.77(13) . . . . ?
C11 N2 C10 C9 0.5(2) . . . . ?
C8 C9 C10 N2 -0.4(2) . . . . ?
C10 N2 C11 C12 0.1(2) . . . . ?
N2 C11 C12 C8 -0.9(2) . . . . ?
C9 C8 C12 C11 1.0(2) . . . . ?
C7 C8 C12 C11 -178.19(14) . . . . ?
O2 C13 C14 C19 174.38(15) . . . . ?
O1 C13 C14 C19 -4.0(2) . . . . ?
O2 C13 C14 C15 -2.5(2) . . . . ?
O1 C13 C14 C15 179.12(14) . . . . ?
C19 C14 C15 C16 -2.5(2) . . . . ?
C13 C14 C15 C16 174.33(13) . . . . ?
C19 C14 C15 S1 178.17(11) . . . . ?
C13 C14 C15 S1 -5.02(19) . . . . ?
S2 S1 C15 C16 10.86(13) . . . . ?
S2 S1 C15 C14 -169.80(10) . . . . ?
C14 C15 C16 C17 -0.2(2) . . . . ?
S1 C15 C16 C17 179.15(12) . . . . ?
C15 C16 C17 C18 2.1(2) . . . . ?
C16 C17 C18 C19 -1.2(2) . . . . ?
C17 C18 C19 C14 -1.5(2) . . . . ?
C15 C14 C19 C18 3.4(2) . . . . ?
C13 C14 C19 C18 -173.53(14) . . . . ?
S1 S2 C20 C25 14.66(12) . . . . ?
S1 S2 C20 C21 -163.82(10) . . . . ?
C25 C20 C21 C22 -1.0(2) . . . . ?
S2 C20 C21 C22 177.48(10) . . . . ?
C25 C20 C21 C26 179.35(12) . . . . ?
S2 C20 C21 C26 -2.15(18) . . . . ?
C20 C21 C22 C23 1.1(2) . . . . ?
C26 C21 C22 C23 -179.24(13) . . . . ?
C21 C22 C23 C24 -0.5(2) . . . . ?
C22 C23 C24 C25 -0.2(2) . . . . ?
C23 C24 C25 C20 0.3(2) . . . . ?
C21 C20 C25 C24 0.3(2) . . . . ?
S2 C20 C25 C24 -178.14(11) . . . . ?
C22 C21 C26 O4 152.66(14) . . . . ?
C20 C21 C26 O4 -27.7(2) . . . . ?
C22 C21 C26 O3 -27.48(19) . . . . ?
C20 C21 C26 O3 152.16(14) . . . . ?

loop_
_cod_related_entry_id
_cod_related_entry_database
_cod_related_entry_code
1 ChemSpider 30653663
